data_7057094
loop_
_publ_author_name
'Szell, Patrick M. J.'
'Siiskonen, Antti'
'Catalano, Luca'
'Cavallo, Gabriella'
'Terraneo, Giancarlo'
'Priimagi, Arri'
'Bryce, David L.'
'Metrangolo, Pierangelo'

_publ_section_title
;
 Halogen-bond driven self-assembly of triangular macrocycles
;
_journal_issue 13
_journal_name_full 'New Journal of Chemistry'
_journal_page_first 10467
_journal_paper_doi 10.1039/C8NJ00759D
_journal_volume 42
_journal_year 2018
_chemical_formula_moiety 'C6 H5 I N2, C2 H3 N'
_chemical_formula_sum 'C8 H8 I N3'
_chemical_formula_weight 273.07
_space_group_crystal_system orthorhombic
_space_group_IT_number 62
_space_group_name_Hall '-P 2ac 2n'
_space_group_name_H-M_alt 'P n m a'
_symmetry_space_group_name_Hall '-P 2ac 2n'
_symmetry_space_group_name_H-M 'P n m a'
_atom_sites_solution_hydrogens geom
_audit_creation_method SHELXL-2013
_audit_update_record
;
2018-03-01 deposited with the CCDC.
2018-03-02 downloaded from the CCDC.
;
_cell_angle_alpha 90
_cell_angle_beta 90
_cell_angle_gamma 90
_cell_formula_units_Z 4
_cell_length_a 11.835(3)
_cell_length_b 6.6734(11)
_cell_length_c 12.462(2)
_cell_measurement_reflns_used 4538
_cell_measurement_temperature 100(2)
_cell_measurement_theta_max 31.84
_cell_measurement_theta_min 3.08
_cell_volume 984.2(3)
_computing_cell_refinement 'Bruker SAINT'
_computing_data_collection 'Bruker APEX2'
_computing_data_reduction 'Bruker SAINT'
_computing_molecular_graphics 'Bruker SHELXTL'
_computing_publication_material 'Bruker SHELXTL'
_computing_structure_refinement 'SHELXL-2013 (Sheldrick, 2013)'
_computing_structure_solution 'SHELXS-97 (Sheldrick, 2008)'
_diffrn_ambient_temperature 100(2)
_diffrn_measured_fraction_theta_full 0.989
_diffrn_measured_fraction_theta_max 0.980
_diffrn_measurement_device_type 'Bruker APEX-II CCD'
_diffrn_measurement_method '\f and \w scans'
_diffrn_radiation_monochromator graphite
_diffrn_radiation_source 'sealed tube'
_diffrn_radiation_type MoK\a
_diffrn_radiation_wavelength 0.71073
_diffrn_reflns_av_R_equivalents 0.0228
_diffrn_reflns_av_unetI/netI 0.0195
_diffrn_reflns_Laue_measured_fraction_full 0.989
_diffrn_reflns_Laue_measured_fraction_max 0.980
_diffrn_reflns_limit_h_max 17
_diffrn_reflns_limit_h_min -14
_diffrn_reflns_limit_k_max 9
_diffrn_reflns_limit_k_min -8
_diffrn_reflns_limit_l_max 18
_diffrn_reflns_limit_l_min -15
_diffrn_reflns_number 6457
_diffrn_reflns_point_group_measured_fraction_full 0.989
_diffrn_reflns_point_group_measured_fraction_max 0.980
_diffrn_reflns_theta_full 25.242
_diffrn_reflns_theta_max 31.715
_diffrn_reflns_theta_min 4.796
_exptl_absorpt_coefficient_mu 3.205
_exptl_absorpt_correction_T_max 0.7462
_exptl_absorpt_correction_T_min 0.5215
_exptl_absorpt_correction_type multi-scan
_exptl_absorpt_process_details 'Bruker (2001). SADABS. Bruker AXS Inc., Madison, Wisconsin, USA.'
_exptl_crystal_colour colourless
_exptl_crystal_density_diffrn 1.843
_exptl_crystal_description block
_exptl_crystal_F_000 520
_exptl_crystal_size_max 0.440
_exptl_crystal_size_mid 0.300
_exptl_crystal_size_min 0.200
_refine_diff_density_max 0.550
_refine_diff_density_min -1.109
_refine_diff_density_rms 0.105
_refine_ls_extinction_method none
_refine_ls_goodness_of_fit_ref 1.128
_refine_ls_hydrogen_treatment constr
_refine_ls_matrix_type full
_refine_ls_number_parameters 75
_refine_ls_number_reflns 1756
_refine_ls_number_restraints 0
_refine_ls_restrained_S_all 1.128
_refine_ls_R_factor_all 0.0212
_refine_ls_R_factor_gt 0.0197
_refine_ls_shift/su_max 0.003
_refine_ls_shift/su_mean 0.000
_refine_ls_structure_factor_coef Fsqd
_refine_ls_weighting_details 'w=1/[\s^2^(Fo^2^)+(0.0209P)^2^+0.9507P] where P=(Fo^2^+2Fc^2^)/3'
_refine_ls_weighting_scheme calc
_refine_ls_wR_factor_gt 0.0480
_refine_ls_wR_factor_ref 0.0497
_reflns_Friedel_coverage 0.000
_reflns_number_gt 1677
_reflns_number_total 1756
_reflns_threshold_expression 'I > 2\s(I)'
_cod_data_source_file c8nj00759d2.cif
_cod_data_source_block 2_solvate
_cod_depositor_comments 'Adding full bibliography for 7057094--7057097.cif.'
_cod_original_cell_volume 984.3(3)
_cod_database_code 7057094
_shelx_space_group_comment
;
The symmetry employed for this shelxl refinement is uniquely defined
by the following loop, which should always be used as a source of
symmetry information in preference to the above space-group names.
They are only intended as comments.
;
_shelx_estimated_absorpt_t_min 0.333
_shelx_estimated_absorpt_t_max 0.567
_shelxl_version_number 2013-3

loop_
_space_group_symop_operation_xyz
'x, y, z'
'x+1/2, -y+1/2, -z+1/2'
'-x, y+1/2, -z'
'-x+1/2, -y, z+1/2'
'-x, -y, -z'
'-x-1/2, y-1/2, z-1/2'
'x, -y-1/2, z'
'x-1/2, y, -z-1/2'

loop_
_atom_site_label
_atom_site_type_symbol
_atom_site_fract_x
_atom_site_fract_y
_atom_site_fract_z
_atom_site_U_iso_or_equiv
_atom_site_adp_type
_atom_site_occupancy
_atom_site_site_symmetry_order
_atom_site_calc_flag
_atom_site_refinement_flags_posn
_atom_site_refinement_flags_adp
_atom_site_refinement_flags_occupancy
I1 I 0.68560(2) 0.2500 0.80928(2) 0.01563(5) Uani 1 2 d S T P
N1 N 0.32959(16) 0.2500 0.51759(16) 0.0181(4) Uani 1 2 d S T P
N2 N 0.48079(15) 0.2500 0.41074(15) 0.0152(3) Uani 1 2 d S T P
C1 C 0.44309(18) 0.2500 0.51440(17) 0.0156(4) Uani 1 2 d S T P
C2 C 0.29503(19) 0.2500 0.41225(19) 0.0188(4) Uani 1 2 d S T P
H2 H 0.2185 0.2500 0.3892 0.023 Uiso 1 2 calc R U P
C3 C 0.38680(19) 0.2500 0.34541(17) 0.0176(4) Uani 1 2 d S T P
H3 H 0.3859 0.2500 0.2692 0.021 Uiso 1 2 calc R U P
C4 C 0.5982(2) 0.2500 0.3755(2) 0.0221(4) Uani 1 2 d S T P
H4A H 0.6029 0.1954 0.3027 0.033 Uiso 0.5 1 calc R U P
H4B H 0.6434 0.1671 0.4243 0.033 Uiso 0.5 1 calc R U P
H4C H 0.6273 0.3875 0.3760 0.033 Uiso 0.5 1 calc R U P
C5 C 0.51632(19) 0.2500 0.60504(18) 0.0178(4) Uani 1 2 d S T P
C6 C 0.5791(2) 0.2500 0.68092(19) 0.0198(4) Uani 1 2 d S T P
N3 N 1.0051(2) 0.2500 0.40327(19) 0.0330(5) Uani 1 2 d S T P
C7 C 0.8723(2) 0.2500 0.5695(2) 0.0321(6) Uani 1 2 d S T P
H7A H 0.8498 0.3878 0.5862 0.048 Uiso 0.5 1 calc R U P
H7B H 0.9123 0.1924 0.6310 0.048 Uiso 0.5 1 calc R U P
H7C H 0.8049 0.1697 0.5540 0.048 Uiso 0.5 1 calc R U P
C8 C 0.9469(2) 0.2500 0.4757(2) 0.0255(5) Uani 1 2 d S T P

loop_
_atom_site_aniso_label
_atom_site_aniso_U_11
_atom_site_aniso_U_22
_atom_site_aniso_U_33
_atom_site_aniso_U_23
_atom_site_aniso_U_13
_atom_site_aniso_U_12
I1 0.01349(8) 0.01986(8) 0.01355(8) 0.000 -0.00116(4) 0.000
N1 0.0149(7) 0.0242(10) 0.0153(8) 0.000 -0.0001(6) 0.000
N2 0.0140(7) 0.0167(8) 0.0150(8) 0.000 0.0002(6) 0.000
C1 0.0150(8) 0.0170(9) 0.0147(9) 0.000 0.0003(7) 0.000
C2 0.0164(8) 0.0223(10) 0.0176(9) 0.000 -0.0036(7) 0.000
C3 0.0195(9) 0.0185(10) 0.0147(9) 0.000 -0.0018(7) 0.000
C4 0.0157(9) 0.0271(12) 0.0236(10) 0.000 0.0050(8) 0.000
C5 0.0169(9) 0.0192(10) 0.0171(9) 0.000 0.0004(7) 0.000
C6 0.0168(9) 0.0226(11) 0.0202(10) 0.000 -0.0006(7) 0.000
N3 0.0244(10) 0.0532(16) 0.0215(10) 0.000 -0.0026(8) 0.000
C7 0.0260(11) 0.0396(15) 0.0308(13) 0.000 0.0101(10) 0.000
C8 0.0184(10) 0.0353(13) 0.0230(11) 0.000 -0.0033(8) 0.000

loop_
_atom_type_symbol
_atom_type_description
_atom_type_scat_dispersion_real
_atom_type_scat_dispersion_imag
_atom_type_scat_source
C C 0.0033 0.0016 'International Tables Vol C Tables 4.2.6.8 and 6.1.1.4'
H H 0.0000 0.0000 'International Tables Vol C Tables 4.2.6.8 and 6.1.1.4'
N N 0.0061 0.0033 'International Tables Vol C Tables 4.2.6.8 and 6.1.1.4'
I I -0.4742 1.8119 'International Tables Vol C Tables 4.2.6.8 and 6.1.1.4'

loop_
_geom_angle_atom_site_label_1
_geom_angle_atom_site_label_2
_geom_angle_atom_site_label_3
_geom_angle
C1 N1 C2 105.60(19)
C1 N2 C3 107.15(18)
C1 N2 C4 126.57(18)
C3 N2 C4 126.28(19)
N1 C1 N2 110.75(18)
N1 C1 C5 125.8(2)
N2 C1 C5 123.5(2)
C3 C2 N1 110.19(19)
C3 C2 H2 124.9
N1 C2 H2 124.9
C2 C3 N2 106.30(19)
C2 C3 H3 126.8
N2 C3 H3 126.8
N2 C4 H4A 109.5
N2 C4 H4B 109.5
H4A C4 H4B 109.5
N2 C4 H4C 109.5
H4A C4 H4C 109.5
H4B C4 H4C 109.5
C6 C5 C1 179.3(2)
C5 C6 I1 179.9(2)
C8 C7 H7A 109.5
C8 C7 H7B 109.5
H7A C7 H7B 109.5
C8 C7 H7C 109.5
H7A C7 H7C 109.5
H7B C7 H7C 109.5
N3 C8 C7 179.8(3)

loop_
_geom_bond_atom_site_label_1
_geom_bond_atom_site_label_2
_geom_bond_distance
I1 C6 2.037(2)
N1 C1 1.344(3)
N1 C2 1.375(3)
N2 C1 1.367(3)
N2 C3 1.378(3)
N2 C4 1.457(3)
C1 C5 1.424(3)
C2 C3 1.369(3)
C2 H2 0.9500
C3 H3 0.9500
C4 H4A 0.9800
C4 H4B 0.9800
C4 H4C 0.9800
C5 C6 1.203(3)
N3 C8 1.136(4)
C7 C8 1.464(4)
C7 H7A 0.9800
C7 H7B 0.9800
C7 H7C 0.9800

loop_
_geom_torsion_atom_site_label_1
_geom_torsion_atom_site_label_2
_geom_torsion_atom_site_label_3
_geom_torsion_atom_site_label_4
_geom_torsion
C2 N1 C1 N2 0.000(0)
C2 N1 C1 C5 180.000(0)
C3 N2 C1 N1 0.000(0)
C4 N2 C1 N1 180.000(0)
C3 N2 C1 C5 180.000(0)
C4 N2 C1 C5 0.000(0)
C1 N1 C2 C3 0.000(0)
N1 C2 C3 N2 0.000(0)
C1 N2 C3 C2 0.000(0)
C4 N2 C3 C2 180.000(0)
